data_4348101
loop_
_publ_author_name
'Jentzen, Walter'
'Shelnutt, John A.'
'Scheidt, W. Robert'

_publ_section_title
;
 Metalloporphines: Dimers and Trimers.
;
_journal_issue 12
_journal_name_full 'Inorganic chemistry'
_journal_page_first 6294
_journal_page_last 6299
_journal_paper_doi 10.1021/acs.inorgchem.6b00956
_journal_volume 55
_journal_year 2016
_chemical_formula_moiety 'C20 H12 N4 Zn'
_chemical_formula_sum 'C20 H12 N4 Zn'
_chemical_formula_weight 373.71
_chemical_name_common zinc(II)porphine
_space_group_crystal_system triclinic
_space_group_IT_number 2
_space_group_name_Hall '-P 1'
_space_group_name_H-M_alt 'P -1'
_atom_sites_solution_hydrogens geom
_audit_creation_method SHELXL-2014/7
_cell_angle_alpha 99.853(9)
_cell_angle_beta 93.007(4)
_cell_angle_gamma 97.742(5)
_cell_formula_units_Z 5
_cell_length_a 10.0359(10)
_cell_length_b 12.5467(8)
_cell_length_c 14.8377(7)
_cell_measurement_reflns_used 250
_cell_measurement_temperature 130(2)
_cell_measurement_theta_max 20.48
_cell_measurement_theta_min 2.36
_cell_volume 1818.5(2)
_computing_structure_refinement 'SHELXL-2014/7 (Sheldrick, 2014)'
_diffrn_ambient_temperature 130(2)
_diffrn_measured_fraction_theta_full 0.986
_diffrn_measured_fraction_theta_max 0.884
_diffrn_measurement_device_type 'Enraf-Nonius FAST area-detector'
_diffrn_measurement_method 'ellipsoid-mask fitting'
_diffrn_radiation_type MoK\a
_diffrn_radiation_wavelength 0.71073
_diffrn_reflns_av_R_equivalents 0.0543
_diffrn_reflns_av_unetI/netI 0.0477
_diffrn_reflns_Laue_measured_fraction_full 0.986
_diffrn_reflns_Laue_measured_fraction_max 0.884
_diffrn_reflns_limit_h_max 13
_diffrn_reflns_limit_h_min -8
_diffrn_reflns_limit_k_max 17
_diffrn_reflns_limit_k_min -16
_diffrn_reflns_limit_l_max 20
_diffrn_reflns_limit_l_min -20
_diffrn_reflns_number 17939
_diffrn_reflns_point_group_measured_fraction_full 0.986
_diffrn_reflns_point_group_measured_fraction_max 0.884
_diffrn_reflns_theta_full 25.242
_diffrn_reflns_theta_max 29.802
_diffrn_reflns_theta_min 2.359
_diffrn_source 'rotating anode'
_exptl_absorpt_coefficient_mu 1.698
_exptl_absorpt_correction_T_max 1.0000
_exptl_absorpt_correction_T_min 0.8759
_exptl_absorpt_correction_type refdelf
_exptl_absorpt_process_details DIfABS
_exptl_crystal_colour 'dark red'
_exptl_crystal_density_diffrn 1.706
_exptl_crystal_description plate-like
_exptl_crystal_F_000 950
_exptl_crystal_size_max 0.200
_exptl_crystal_size_mid 0.200
_exptl_crystal_size_min 0.100
_refine_diff_density_max 0.486
_refine_diff_density_min -0.729
_refine_diff_density_rms 0.105
_refine_ls_extinction_method none
_refine_ls_goodness_of_fit_ref 1.052
_refine_ls_hydrogen_treatment constr
_refine_ls_matrix_type full
_refine_ls_number_parameters 565
_refine_ls_number_reflns 9195
_refine_ls_number_restraints 0
_refine_ls_restrained_S_all 1.052
_refine_ls_R_factor_all 0.0516
_refine_ls_R_factor_gt 0.0383
_refine_ls_shift/su_max 0.010
_refine_ls_shift/su_mean 0.001
_refine_ls_structure_factor_coef Fsqd
_refine_ls_weighting_details 'w=1/[\s^2^(Fo^2^)+(0.0467P)^2^+1.5375P] where P=(Fo^2^+2Fc^2^)/3'
_refine_ls_weighting_scheme calc
_refine_ls_wR_factor_gt 0.0908
_refine_ls_wR_factor_ref 0.0967
_reflns_Friedel_coverage 0.000
_reflns_number_gt 7648
_reflns_number_total 9195
_reflns_threshold_expression 'I > 2\s(I)'
_cod_data_source_file ic6b00956_si_002.cif
_cod_data_source_block ZnP-1
_cod_database_code 4348101
_shelx_shelxl_version_number 2014/7
_shelx_space_group_comment
;
The symmetry employed for this shelxl refinement is uniquely defined
by the following loop, which should always be used as a source of
symmetry information in preference to the above space-group names.
They are only intended as comments.
;
_shelx_estimated_absorpt_t_min 0.728
_shelx_estimated_absorpt_t_max 0.849
_exptl_absorpt_special_details
; Diffraction data were measured with an Enraf-Nonius FAST area detector to 59.6  
 deg in 2 theta.  With the hardware and software supplied for the
 diffractometer, the data collection process  provides substantial redundancy 
 but not necessarily completion up to the limiting resolution.  At a resolution
 of 0.83 \%A (52 deg in 2 theta) essentially full coverage of data 
were met. Successful and suitable refinement of the structure supports this. 
  
;

loop_
_space_group_symop_operation_xyz
'x, y, z'
'-x, -y, -z'

loop_
_atom_site_label
_atom_site_type_symbol
_atom_site_fract_x
_atom_site_fract_y
_atom_site_fract_z
_atom_site_U_iso_or_equiv
_atom_site_adp_type
_atom_site_occupancy
_atom_site_site_symmetry_order
_atom_site_calc_flag
_atom_site_refinement_flags_posn
_atom_site_refinement_flags_adp
_atom_site_refinement_flags_occupancy
Zn1 Zn 0.0000 0.0000 0.0000 0.00963(8) Uani 1 2 d S . P
N11 N 0.13998(19) -0.03796(15) -0.09100(13) 0.0114(4) Uani 1 1 d . . .
N12 N 0.14534(18) 0.10087(15) 0.08542(13) 0.0108(4) Uani 1 1 d . . .
C1A1 C 0.2766(2) -0.00596(18) -0.07732(16) 0.0115(4) Uani 1 1 d . . .
C1A2 C 0.1187(2) -0.11525(18) -0.16985(16) 0.0124(4) Uani 1 1 d . . .
C1A3 C 0.1285(2) 0.16553(18) 0.16718(16) 0.0119(4) Uani 1 1 d . . .
C1A4 C 0.2804(2) 0.11761(18) 0.07305(16) 0.0114(4) Uani 1 1 d . . .
C1B1 C 0.3426(2) -0.06197(19) -0.15097(16) 0.0146(4) Uani 1 1 d . . .
H1B1 H 0.4368 -0.0533 -0.1581 0.017 Uiso 1 1 calc R U .
C1B2 C 0.2452(2) -0.12968(19) -0.20846(16) 0.0148(4) Uani 1 1 d . . .
H1B2 H 0.2580 -0.1773 -0.2634 0.018 Uiso 1 1 calc R U .
C1B3 C 0.2566(2) 0.22494(19) 0.20717(17) 0.0154(5) Uani 1 1 d . . .
H1B3 H 0.2723 0.2756 0.2634 0.019 Uiso 1 1 calc R U .
C1B4 C 0.3506(2) 0.19494(19) 0.14963(17) 0.0146(4) Uani 1 1 d . . .
H1B4 H 0.4448 0.2200 0.1580 0.018 Uiso 1 1 calc R U .
C1M1 C -0.0061(2) -0.17249(19) -0.20594(16) 0.0138(4) Uani 1 1 d . . .
H1M1 H -0.0080 -0.2212 -0.2627 0.017 Uiso 1 1 calc R U .
C1M2 C 0.3410(2) 0.06779(18) -0.00165(16) 0.0118(4) Uani 1 1 d . . .
H1M2 H 0.4361 0.0858 -0.0011 0.014 Uiso 1 1 calc R U .
Zn2 Zn 0.08101(2) 0.15359(2) -0.17572(2) 0.01014(7) Uani 1 1 d . . .
N21 N 0.22204(19) 0.26364(15) -0.09163(13) 0.0108(4) Uani 1 1 d . . .
N22 N -0.06414(19) 0.19998(15) -0.09218(13) 0.0111(4) Uani 1 1 d . . .
N23 N -0.06538(19) 0.06028(15) -0.26808(13) 0.0116(4) Uani 1 1 d . . .
N24 N 0.22223(19) 0.11948(16) -0.26494(13) 0.0116(4) Uani 1 1 d . . .
C2A1 C 0.3581(2) 0.28104(18) -0.10200(16) 0.0118(4) Uani 1 1 d . . .
C2A2 C 0.2018(2) 0.32917(18) -0.01141(16) 0.0124(4) Uani 1 1 d . . .
C2A3 C -0.0455(2) 0.27673(19) -0.01244(16) 0.0125(4) Uani 1 1 d . . .
C2A4 C -0.2003(2) 0.16438(18) -0.10656(16) 0.0115(4) Uani 1 1 d . . .
C2A5 C -0.2003(2) 0.04162(18) -0.25646(16) 0.0125(4) Uani 1 1 d . . .
C2A6 C -0.0450(2) -0.00364(19) -0.34905(16) 0.0129(4) Uani 1 1 d . . .
C2A7 C 0.2028(2) 0.04790(19) -0.34640(16) 0.0138(4) Uani 1 1 d . . .
C2A8 C 0.3576(2) 0.15739(18) -0.25150(16) 0.0124(4) Uani 1 1 d . . .
C2B1 C 0.4254(2) 0.36016(19) -0.02537(17) 0.0160(5) Uani 1 1 d . . .
H2B1 H 0.5194 0.3858 -0.0156 0.019 Uiso 1 1 calc R U .
C2B2 C 0.3288(2) 0.39077(19) 0.02991(17) 0.0159(5) Uani 1 1 d . . .
H2B2 H 0.3421 0.4429 0.0853 0.019 Uiso 1 1 calc R U .
C2B3 C -0.1733(2) 0.2876(2) 0.02452(17) 0.0158(5) Uani 1 1 d . . .
H2B3 H -0.1883 0.3347 0.0791 0.019 Uiso 1 1 calc R U .
C2B4 C -0.2687(2) 0.21815(19) -0.03278(17) 0.0145(4) Uani 1 1 d . . .
H2B4 H -0.3628 0.2070 -0.0257 0.017 Uiso 1 1 calc R U .
C2B5 C -0.2677(2) -0.03701(19) -0.33368(17) 0.0153(4) Uani 1 1 d . . .
H2B5 H -0.3614 -0.0640 -0.3427 0.018 Uiso 1 1 calc R U .
C2B6 C -0.1718(3) -0.06500(19) -0.39087(17) 0.0163(5) Uani 1 1 d . . .
H2B6 H -0.1854 -0.1152 -0.4474 0.020 Uiso 1 1 calc R U .
C2B7 C 0.3304(2) 0.0406(2) -0.38626(17) 0.0172(5) Uani 1 1 d . . .
H2B7 H 0.3448 -0.0031 -0.4429 0.021 Uiso 1 1 calc R U .
C2B8 C 0.4253(2) 0.1079(2) -0.32735(16) 0.0167(5) Uani 1 1 d . . .
H2B8 H 0.5193 0.1202 -0.3347 0.020 Uiso 1 1 calc R U .
C2M1 C 0.0773(2) 0.33568(19) 0.02477(16) 0.0132(4) Uani 1 1 d . . .
H2M1 H 0.0766 0.3856 0.0806 0.016 Uiso 1 1 calc R U .
C2M2 C -0.2626(2) 0.09055(19) -0.18213(16) 0.0132(4) Uani 1 1 d . . .
H2M2 H -0.3576 0.0715 -0.1832 0.016 Uiso 1 1 calc R U .
C2M3 C 0.0792(2) -0.00931(19) -0.38565(16) 0.0148(4) Uani 1 1 d . . .
H2M3 H 0.0796 -0.0567 -0.4428 0.018 Uiso 1 1 calc R U .
C2M4 C 0.4204(2) 0.23184(19) -0.17639(16) 0.0136(4) Uani 1 1 d . . .
H2M4 H 0.5153 0.2511 -0.1757 0.016 Uiso 1 1 calc R U .
Zn3 Zn 0.05135(3) 0.58771(2) 0.60324(2) 0.01007(7) Uani 1 1 d . . .
N31 N 0.17947(18) 0.68314(15) 0.53785(13) 0.0103(4) Uani 1 1 d . . .
N32 N -0.10701(19) 0.61644(16) 0.52270(13) 0.0120(4) Uani 1 1 d . . .
N33 N -0.08117(19) 0.50979(15) 0.67876(13) 0.0116(4) Uani 1 1 d . . .
N34 N 0.20682(19) 0.56944(15) 0.68851(13) 0.0114(4) Uani 1 1 d . . .
C3A1 C 0.3174(2) 0.70639(18) 0.55446(16) 0.0120(4) Uani 1 1 d . . .
C3A2 C 0.1471(2) 0.73203(18) 0.46606(16) 0.0117(4) Uani 1 1 d . . .
C3A3 C -0.1009(2) 0.67832(18) 0.45438(15) 0.0118(4) Uani 1 1 d . . .
C3A4 C -0.2420(2) 0.58636(18) 0.53223(16) 0.0119(4) Uani 1 1 d . . .
C3A5 C -0.2185(2) 0.49101(18) 0.66443(16) 0.0127(4) Uani 1 1 d . . .
C3A6 C -0.0488(2) 0.46112(18) 0.75086(16) 0.0134(4) Uani 1 1 d . . .
C3A7 C 0.2001(2) 0.51127(18) 0.75890(16) 0.0131(4) Uani 1 1 d . . .
C3A8 C 0.3412(2) 0.60716(18) 0.68395(16) 0.0131(4) Uani 1 1 d . . .
C3B1 C 0.3722(2) 0.77165(19) 0.49080(17) 0.0157(5) Uani 1 1 d . . .
H3B1 H 0.4647 0.7986 0.4877 0.019 Uiso 1 1 calc R U .
C3B2 C 0.2670(2) 0.78764(19) 0.43578(17) 0.0149(4) Uani 1 1 d . . .
H3B2 H 0.2715 0.8277 0.3869 0.018 Uiso 1 1 calc R U .
C3B3 C -0.2353(2) 0.68438(19) 0.41856(16) 0.0144(4) Uani 1 1 d . . .
H3B3 H -0.2587 0.7207 0.3702 0.017 Uiso 1 1 calc R U .
C3B4 C -0.3218(2) 0.62861(18) 0.46675(16) 0.0140(4) Uani 1 1 d . . .
H3B4 H -0.4175 0.6191 0.4589 0.017 Uiso 1 1 calc R U .
C3B5 C -0.2744(2) 0.42835(19) 0.72996(17) 0.0162(5) Uani 1 1 d . . .
H3B5 H -0.3673 0.4045 0.7347 0.019 Uiso 1 1 calc R U .
C3B6 C -0.1695(3) 0.40977(19) 0.78353(17) 0.0172(5) Uani 1 1 d . . .
H3B6 H -0.1746 0.3706 0.8329 0.021 Uiso 1 1 calc R U .
C3B7 C 0.3342(2) 0.5124(2) 0.79991(17) 0.0165(5) Uani 1 1 d . . .
H3B7 H 0.3573 0.4782 0.8498 0.020 Uiso 1 1 calc R U .
C3B8 C 0.4205(2) 0.57114(19) 0.75380(17) 0.0157(5) Uani 1 1 d . . .
H3B8 H 0.5158 0.5860 0.7652 0.019 Uiso 1 1 calc R U .
C3M1 C 0.0172(2) 0.73003(18) 0.42713(16) 0.0124(4) Uani 1 1 d . . .
H3M1 H 0.0087 0.7676 0.3772 0.015 Uiso 1 1 calc R U .
C3M2 C -0.2929(2) 0.52731(19) 0.59666(16) 0.0139(4) Uani 1 1 d . . .
H3M2 H -0.3883 0.5097 0.5945 0.017 Uiso 1 1 calc R U .
C3M3 C 0.0819(2) 0.46143(19) 0.78780(16) 0.0141(4) Uani 1 1 d . . .
H3M3 H 0.0910 0.4238 0.8377 0.017 Uiso 1 1 calc R U .
C3M4 C 0.3915(2) 0.67076(18) 0.62230(16) 0.0133(4) Uani 1 1 d . . .
H3M4 H 0.4864 0.6922 0.6269 0.016 Uiso 1 1 calc R U .

loop_
_atom_site_aniso_label
_atom_site_aniso_U_11
_atom_site_aniso_U_22
_atom_site_aniso_U_33
_atom_site_aniso_U_23
_atom_site_aniso_U_13
_atom_site_aniso_U_12
Zn1 0.00732(16) 0.01102(17) 0.00970(17) 0.00008(13) 0.00124(12) 0.00036(13)
N11 0.0106(9) 0.0117(9) 0.0118(9) 0.0022(7) 0.0015(7) 0.0009(7)
N12 0.0097(8) 0.0108(8) 0.0120(9) 0.0027(7) 0.0002(7) 0.0014(7)
C1A1 0.0094(10) 0.0118(10) 0.0155(11) 0.0069(9) 0.0029(8) 0.0026(8)
C1A2 0.0164(11) 0.0115(10) 0.0114(10) 0.0041(8) 0.0042(8) 0.0062(8)
C1A3 0.0136(10) 0.0095(9) 0.0123(10) 0.0012(8) -0.0015(8) 0.0022(8)
C1A4 0.0104(10) 0.0087(9) 0.0154(11) 0.0046(8) -0.0023(8) 0.0006(8)
C1B1 0.0128(10) 0.0175(11) 0.0164(11) 0.0069(9) 0.0052(8) 0.0064(9)
C1B2 0.0168(11) 0.0152(11) 0.0140(11) 0.0026(9) 0.0063(9) 0.0066(9)
C1B3 0.0167(11) 0.0111(10) 0.0167(11) 0.0004(9) -0.0029(9) -0.0005(8)
C1B4 0.0117(10) 0.0127(10) 0.0186(11) 0.0039(9) -0.0040(8) -0.0003(8)
C1M1 0.0185(11) 0.0109(10) 0.0118(10) 0.0007(8) 0.0007(8) 0.0037(8)
C1M2 0.0059(9) 0.0110(10) 0.0194(11) 0.0064(9) 0.0005(8) 0.0004(8)
Zn2 0.00901(12) 0.01149(13) 0.00915(13) 0.00000(10) 0.00081(9) 0.00107(9)
N21 0.0105(9) 0.0095(8) 0.0124(9) 0.0023(7) 0.0007(7) 0.0014(7)
N22 0.0111(8) 0.0112(8) 0.0112(9) 0.0018(7) -0.0002(7) 0.0026(7)
N23 0.0122(9) 0.0106(9) 0.0120(9) 0.0019(7) 0.0001(7) 0.0019(7)
N24 0.0131(9) 0.0128(9) 0.0102(9) 0.0041(7) 0.0024(7) 0.0029(7)
C2A1 0.0110(10) 0.0102(10) 0.0150(11) 0.0065(9) -0.0022(8) 0.0005(8)
C2A2 0.0146(10) 0.0090(10) 0.0124(10) 0.0013(8) -0.0026(8) -0.0004(8)
C2A3 0.0140(10) 0.0124(10) 0.0125(10) 0.0036(9) 0.0020(8) 0.0048(8)
C2A4 0.0106(10) 0.0116(10) 0.0142(10) 0.0054(8) 0.0025(8) 0.0034(8)
C2A5 0.0124(10) 0.0109(10) 0.0141(11) 0.0037(9) -0.0022(8) 0.0013(8)
C2A6 0.0162(11) 0.0122(10) 0.0100(10) 0.0022(8) -0.0016(8) 0.0019(8)
C2A7 0.0182(11) 0.0143(10) 0.0114(10) 0.0050(9) 0.0049(8) 0.0066(9)
C2A8 0.0131(10) 0.0131(10) 0.0145(11) 0.0086(9) 0.0032(8) 0.0053(8)
C2B1 0.0163(11) 0.0115(10) 0.0191(12) 0.0040(9) -0.0047(9) -0.0014(8)
C2B2 0.0172(11) 0.0124(10) 0.0164(11) 0.0019(9) -0.0051(9) -0.0011(9)
C2B3 0.0168(11) 0.0175(11) 0.0141(11) 0.0016(9) 0.0039(9) 0.0070(9)
C2B4 0.0114(10) 0.0158(11) 0.0184(11) 0.0051(9) 0.0044(8) 0.0054(8)
C2B5 0.0136(10) 0.0130(10) 0.0183(11) 0.0041(9) -0.0052(9) -0.0006(8)
C2B6 0.0236(12) 0.0113(10) 0.0122(11) -0.0005(9) -0.0048(9) 0.0013(9)
C2B7 0.0201(12) 0.0207(12) 0.0136(11) 0.0054(9) 0.0070(9) 0.0086(10)
C2B8 0.0168(11) 0.0228(12) 0.0143(11) 0.0088(10) 0.0075(9) 0.0069(9)
C2M1 0.0163(11) 0.0123(10) 0.0107(10) -0.0005(8) 0.0008(8) 0.0042(8)
C2M2 0.0097(10) 0.0135(10) 0.0172(11) 0.0065(9) 0.0000(8) 0.0005(8)
C2M3 0.0221(12) 0.0138(10) 0.0081(10) 0.0000(8) 0.0012(8) 0.0044(9)
C2M4 0.0104(10) 0.0152(10) 0.0177(11) 0.0095(9) 0.0023(8) 0.0022(8)
Zn3 0.00917(12) 0.01068(12) 0.01081(13) 0.00357(9) -0.00017(9) 0.00132(9)
N31 0.0099(8) 0.0089(8) 0.0114(9) 0.0006(7) -0.0004(7) 0.0006(7)
N32 0.0099(8) 0.0129(9) 0.0140(9) 0.0043(7) -0.0001(7) 0.0022(7)
N33 0.0127(9) 0.0106(8) 0.0121(9) 0.0024(7) 0.0020(7) 0.0026(7)
N34 0.0115(9) 0.0108(8) 0.0115(9) 0.0010(7) 0.0000(7) 0.0026(7)
C3A1 0.0114(10) 0.0099(10) 0.0139(10) 0.0003(8) 0.0028(8) 0.0008(8)
C3A2 0.0150(10) 0.0091(10) 0.0120(10) 0.0023(8) 0.0038(8) 0.0031(8)
C3A3 0.0150(10) 0.0102(10) 0.0104(10) 0.0009(8) -0.0007(8) 0.0048(8)
C3A4 0.0103(10) 0.0098(10) 0.0146(11) -0.0007(8) -0.0020(8) 0.0022(8)
C3A5 0.0125(10) 0.0098(10) 0.0149(11) -0.0004(8) 0.0043(8) 0.0008(8)
C3A6 0.0175(11) 0.0111(10) 0.0118(10) 0.0015(9) 0.0031(8) 0.0022(8)
C3A7 0.0172(11) 0.0096(10) 0.0113(10) -0.0015(8) -0.0027(8) 0.0035(8)
C3A8 0.0118(10) 0.0118(10) 0.0136(11) -0.0039(9) -0.0033(8) 0.0036(8)
C3B1 0.0139(11) 0.0133(10) 0.0198(12) 0.0029(9) 0.0042(9) 0.0004(8)
C3B2 0.0184(11) 0.0107(10) 0.0171(11) 0.0059(9) 0.0054(9) 0.0020(8)
C3B3 0.0149(11) 0.0125(10) 0.0152(11) -0.0005(9) -0.0039(8) 0.0053(8)
C3B4 0.0120(10) 0.0121(10) 0.0169(11) -0.0005(9) -0.0035(8) 0.0043(8)
C3B5 0.0159(11) 0.0138(10) 0.0186(12) 0.0022(9) 0.0067(9) 0.0005(9)
C3B6 0.0249(12) 0.0127(11) 0.0148(11) 0.0042(9) 0.0059(9) 0.0016(9)
C3B7 0.0205(12) 0.0151(11) 0.0132(11) 0.0008(9) -0.0070(9) 0.0060(9)
C3B8 0.0149(11) 0.0142(11) 0.0166(11) -0.0007(9) -0.0042(9) 0.0042(9)
C3M1 0.0170(11) 0.0100(10) 0.0109(10) 0.0028(8) -0.0004(8) 0.0042(8)
C3M2 0.0093(10) 0.0135(10) 0.0184(11) 0.0003(9) 0.0029(8) 0.0024(8)
C3M3 0.0203(11) 0.0114(10) 0.0112(11) 0.0037(9) -0.0002(8) 0.0028(9)
C3M4 0.0083(9) 0.0125(10) 0.0181(11) -0.0005(9) 0.0005(8) 0.0017(8)

loop_
_atom_type_symbol
_atom_type_description
_atom_type_scat_dispersion_real
_atom_type_scat_dispersion_imag
_atom_type_scat_source
Zn Zn 0.2839 1.4301 'International Tables Vol C Tables 4.2.6.8 and 6.1.1.4'
N N 0.0061 0.0033 'International Tables Vol C Tables 4.2.6.8 and 6.1.1.4'
C C 0.0033 0.0016 'International Tables Vol C Tables 4.2.6.8 and 6.1.1.4'
H H 0.0000 0.0000 'International Tables Vol C Tables 4.2.6.8 and 6.1.1.4'

loop_
_geom_angle_atom_site_label_1
_geom_angle_atom_site_label_2
_geom_angle_atom_site_label_3
_geom_angle
_geom_angle_site_symmetry_1
_geom_angle_site_symmetry_3
N12 Zn1 N12 180.0 2 .
N12 Zn1 N11 89.93(8) 2 .
N12 Zn1 N11 90.07(8) . .
N12 Zn1 N11 90.07(8) 2 2
N12 Zn1 N11 89.93(8) . 2
N11 Zn1 N11 180.0 . 2
C1A1 N11 C1A2 106.30(18) . .
C1A1 N11 Zn1 126.44(15) . .
C1A2 N11 Zn1 126.34(15) . .
C1A4 N12 C1A3 106.40(18) . .
C1A4 N12 Zn1 126.67(15) . .
C1A3 N12 Zn1 126.93(15) . .
N11 C1A1 C1M2 124.6(2) . .
N11 C1A1 C1B1 109.9(2) . .
C1M2 C1A1 C1B1 125.5(2) . .
N11 C1A2 C1M1 124.9(2) . .
N11 C1A2 C1B2 110.0(2) . .
C1M1 C1A2 C1B2 125.1(2) . .
N12 C1A3 C1M1 125.1(2) . 2
N12 C1A3 C1B3 109.86(19) . .
C1M1 C1A3 C1B3 125.0(2) 2 .
N12 C1A4 C1M2 125.3(2) . .
N12 C1A4 C1B4 109.75(19) . .
C1M2 C1A4 C1B4 125.0(2) . .
C1B2 C1B1 C1A1 107.2(2) . .
C1B2 C1B1 H1B1 126.4 . .
C1A1 C1B1 H1B1 126.4 . .
C1B1 C1B2 C1A2 106.6(2) . .
C1B1 C1B2 H1B2 126.7 . .
C1A2 C1B2 H1B2 126.7 . .
C1B4 C1B3 C1A3 107.1(2) . .
C1B4 C1B3 H1B3 126.5 . .
C1A3 C1B3 H1B3 126.5 . .
C1B3 C1B4 C1A4 106.9(2) . .
C1B3 C1B4 H1B4 126.5 . .
C1A4 C1B4 H1B4 126.5 . .
C1A2 C1M1 C1A3 126.4(2) . 2
C1A2 C1M1 H1M1 116.8 . .
C1A3 C1M1 H1M1 116.8 2 .
C1A4 C1M2 C1A1 126.6(2) . .
C1A4 C1M2 H1M2 116.7 . .
C1A1 C1M2 H1M2 116.7 . .
N24 Zn2 N21 90.13(8) . .
N24 Zn2 N22 174.51(8) . .
N21 Zn2 N22 89.52(8) . .
N24 Zn2 N23 89.91(8) . .
N21 Zn2 N23 172.41(8) . .
N22 Zn2 N23 89.71(8) . .
C2A2 N21 C2A1 106.56(19) . .
C2A2 N21 Zn2 127.08(15) . .
C2A1 N21 Zn2 126.24(15) . .
C2A4 N22 C2A3 106.49(18) . .
C2A4 N22 Zn2 126.68(15) . .
C2A3 N22 Zn2 126.77(15) . .
C2A6 N23 C2A5 107.04(19) . .
C2A6 N23 Zn2 126.21(15) . .
C2A5 N23 Zn2 126.47(16) . .
C2A7 N24 C2A8 106.75(19) . .
C2A7 N24 Zn2 126.69(16) . .
C2A8 N24 Zn2 126.38(15) . .
N21 C2A1 C2M4 124.9(2) . .
N21 C2A1 C2B1 109.7(2) . .
C2M4 C2A1 C2B1 125.4(2) . .
N21 C2A2 C2M1 125.0(2) . .
N21 C2A2 C2B2 109.8(2) . .
C2M1 C2A2 C2B2 125.2(2) . .
N22 C2A3 C2M1 125.0(2) . .
N22 C2A3 C2B3 109.5(2) . .
C2M1 C2A3 C2B3 125.5(2) . .
N22 C2A4 C2M2 125.0(2) . .
N22 C2A4 C2B4 109.6(2) . .
C2M2 C2A4 C2B4 125.3(2) . .
N23 C2A5 C2M2 125.2(2) . .
N23 C2A5 C2B5 109.3(2) . .
C2M2 C2A5 C2B5 125.5(2) . .
N23 C2A6 C2M3 125.2(2) . .
N23 C2A6 C2B6 109.8(2) . .
C2M3 C2A6 C2B6 125.0(2) . .
N24 C2A7 C2M3 125.4(2) . .
N24 C2A7 C2B7 109.7(2) . .
C2M3 C2A7 C2B7 124.9(2) . .
N24 C2A8 C2M4 125.5(2) . .
N24 C2A8 C2B8 109.5(2) . .
C2M4 C2A8 C2B8 125.0(2) . .
C2B2 C2B1 C2A1 106.9(2) . .
C2B2 C2B1 H2B1 126.6 . .
C2A1 C2B1 H2B1 126.6 . .
C2B1 C2B2 C2A2 107.0(2) . .
C2B1 C2B2 H2B2 126.5 . .
C2A2 C2B2 H2B2 126.5 . .
C2B4 C2B3 C2A3 107.4(2) . .
C2B4 C2B3 H2B3 126.3 . .
C2A3 C2B3 H2B3 126.3 . .
C2B3 C2B4 C2A4 107.0(2) . .
C2B3 C2B4 H2B4 126.5 . .
C2A4 C2B4 H2B4 126.5 . .
C2B6 C2B5 C2A5 107.1(2) . .
C2B6 C2B5 H2B5 126.4 . .
C2A5 C2B5 H2B5 126.4 . .
C2B5 C2B6 C2A6 106.7(2) . .
C2B5 C2B6 H2B6 126.7 . .
C2A6 C2B6 H2B6 126.7 . .
C2B8 C2B7 C2A7 106.7(2) . .
C2B8 C2B7 H2B7 126.7 . .
C2A7 C2B7 H2B7 126.7 . .
C2B7 C2B8 C2A8 107.3(2) . .
C2B7 C2B8 H2B8 126.3 . .
C2A8 C2B8 H2B8 126.3 . .
C2A3 C2M1 C2A2 126.5(2) . .
C2A3 C2M1 H2M1 116.7 . .
C2A2 C2M1 H2M1 116.7 . .
C2A4 C2M2 C2A5 126.7(2) . .
C2A4 C2M2 H2M2 116.7 . .
C2A5 C2M2 H2M2 116.7 . .
C2A7 C2M3 C2A6 126.1(2) . .
C2A7 C2M3 H2M3 116.9 . .
C2A6 C2M3 H2M3 116.9 . .
C2A8 C2M4 C2A1 126.5(2) . .
C2A8 C2M4 H2M4 116.8 . .
C2A1 C2M4 H2M4 116.8 . .
N34 Zn3 N31 90.15(8) . .
N34 Zn3 N33 90.23(8) . .
N31 Zn3 N33 172.84(7) . .
N34 Zn3 N32 175.98(8) . .
N31 Zn3 N32 89.37(8) . .
N33 Zn3 N32 89.75(8) . .
C3A2 N31 C3A1 106.30(19) . .
C3A2 N31 Zn3 127.06(15) . .
C3A1 N31 Zn3 126.57(15) . .
C3A3 N32 C3A4 106.28(18) . .
C3A3 N32 Zn3 127.03(15) . .
C3A4 N32 Zn3 126.42(16) . .
C3A6 N33 C3A5 106.59(19) . .
C3A6 N33 Zn3 126.32(16) . .
C3A5 N33 Zn3 127.01(16) . .
C3A7 N34 C3A8 106.54(19) . .
C3A7 N34 Zn3 126.61(15) . .
C3A8 N34 Zn3 126.75(16) . .
N31 C3A1 C3M4 124.6(2) . .
N31 C3A1 C3B1 109.7(2) . .
C3M4 C3A1 C3B1 125.7(2) . .
N31 C3A2 C3M1 125.5(2) . .
N31 C3A2 C3B2 110.3(2) . .
C3M1 C3A2 C3B2 124.2(2) . .
N32 C3A3 C3M1 124.7(2) . .
N32 C3A3 C3B3 109.7(2) . .
C3M1 C3A3 C3B3 125.5(2) . .
N32 C3A4 C3M2 125.1(2) . .
N32 C3A4 C3B4 109.6(2) . .
C3M2 C3A4 C3B4 125.3(2) . .
N33 C3A5 C3M2 125.0(2) . .
N33 C3A5 C3B5 109.6(2) . .
C3M2 C3A5 C3B5 125.4(2) . .
N33 C3A6 C3M3 125.0(2) . .
N33 C3A6 C3B6 110.1(2) . .
C3M3 C3A6 C3B6 124.9(2) . .
N34 C3A7 C3M3 125.1(2) . .
N34 C3A7 C3B7 109.7(2) . .
C3M3 C3A7 C3B7 125.2(2) . .
N34 C3A8 C3M4 125.0(2) . .
N34 C3A8 C3B8 109.4(2) . .
C3M4 C3A8 C3B8 125.6(2) . .
C3B2 C3B1 C3A1 107.1(2) . .
C3B2 C3B1 H3B1 126.4 . .
C3A1 C3B1 H3B1 126.4 . .
C3B1 C3B2 C3A2 106.6(2) . .
C3B1 C3B2 H3B2 126.7 . .
C3A2 C3B2 H3B2 126.7 . .
C3B4 C3B3 C3A3 107.1(2) . .
C3B4 C3B3 H3B3 126.4 . .
C3A3 C3B3 H3B3 126.4 . .
C3B3 C3B4 C3A4 107.3(2) . .
C3B3 C3B4 H3B4 126.4 . .
C3A4 C3B4 H3B4 126.4 . .
C3B6 C3B5 C3A5 107.2(2) . .
C3B6 C3B5 H3B5 126.4 . .
C3A5 C3B5 H3B5 126.4 . .
C3B5 C3B6 C3A6 106.5(2) . .
C3B5 C3B6 H3B6 126.7 . .
C3A6 C3B6 H3B6 126.7 . .
C3B8 C3B7 C3A7 107.0(2) . .
C3B8 C3B7 H3B7 126.5 . .
C3A7 C3B7 H3B7 126.5 . .
C3B7 C3B8 C3A8 107.4(2) . .
C3B7 C3B8 H3B8 126.3 . .
C3A8 C3B8 H3B8 126.3 . .
C3A3 C3M1 C3A2 126.1(2) . .
C3A3 C3M1 H3M1 116.9 . .
C3A2 C3M1 H3M1 116.9 . .
C3A4 C3M2 C3A5 126.6(2) . .
C3A4 C3M2 H3M2 116.7 . .
C3A5 C3M2 H3M2 116.7 . .
C3A7 C3M3 C3A6 126.4(2) . .
C3A7 C3M3 H3M3 116.8 . .
C3A6 C3M3 H3M3 116.8 . .
C3A8 C3M4 C3A1 126.7(2) . .
C3A8 C3M4 H3M4 116.6 . .
C3A1 C3M4 H3M4 116.6 . .

loop_
_geom_bond_atom_site_label_1
_geom_bond_atom_site_label_2
_geom_bond_distance
_geom_bond_site_symmetry_2
Zn1 N12 2.0237(19) 2
Zn1 N12 2.0237(19) .
Zn1 N11 2.0452(18) .
Zn1 N11 2.0452(18) 2
N11 C1A1 1.370(3) .
N11 C1A2 1.373(3) .
N12 C1A4 1.370(3) .
N12 C1A3 1.371(3) .
C1A1 C1M2 1.394(3) .
C1A1 C1B1 1.437(3) .
C1A2 C1M1 1.388(3) .
C1A2 C1B2 1.440(3) .
C1A3 C1M1 1.391(3) 2
C1A3 C1B3 1.439(3) .
C1A4 C1M2 1.388(3) .
C1A4 C1B4 1.443(3) .
C1B1 C1B2 1.359(3) .
C1B1 H1B1 0.9500 .
C1B2 H1B2 0.9500 .
C1B3 C1B4 1.353(3) .
C1B3 H1B3 0.9500 .
C1B4 H1B4 0.9500 .
C1M1 C1A3 1.391(3) 2
C1M1 H1M1 0.9500 .
C1M2 H1M2 0.9500 .
Zn2 N24 2.0274(18) .
Zn2 N21 2.0408(19) .
Zn2 N22 2.0416(19) .
Zn2 N23 2.0454(19) .
N21 C2A2 1.367(3) .
N21 C2A1 1.374(3) .
N22 C2A4 1.373(3) .
N22 C2A3 1.379(3) .
N23 C2A6 1.367(3) .
N23 C2A5 1.368(3) .
N24 C2A7 1.365(3) .
N24 C2A8 1.370(3) .
C2A1 C2M4 1.390(3) .
C2A1 C2B1 1.445(3) .
C2A2 C2M1 1.393(3) .
C2A2 C2B2 1.445(3) .
C2A3 C2M1 1.383(3) .
C2A3 C2B3 1.435(3) .
C2A4 C2M2 1.386(3) .
C2A4 C2B4 1.440(3) .
C2A5 C2M2 1.388(3) .
C2A5 C2B5 1.448(3) .
C2A6 C2M3 1.391(3) .
C2A6 C2B6 1.444(3) .
C2A7 C2M3 1.391(3) .
C2A7 C2B7 1.446(3) .
C2A8 C2M4 1.387(3) .
C2A8 C2B8 1.438(3) .
C2B1 C2B2 1.355(3) .
C2B1 H2B1 0.9500 .
C2B2 H2B2 0.9500 .
C2B3 C2B4 1.354(3) .
C2B3 H2B3 0.9500 .
C2B4 H2B4 0.9500 .
C2B5 C2B6 1.358(3) .
C2B5 H2B5 0.9500 .
C2B6 H2B6 0.9500 .
C2B7 C2B8 1.352(4) .
C2B7 H2B7 0.9500 .
C2B8 H2B8 0.9500 .
C2M1 H2M1 0.9500 .
C2M2 H2M2 0.9500 .
C2M3 H2M3 0.9500 .
C2M4 H2M4 0.9500 .
Zn3 N34 2.0189(19) .
Zn3 N31 2.0351(19) .
Zn3 N33 2.0400(19) .
Zn3 N32 2.0461(19) .
N31 C3A2 1.363(3) .
N31 C3A1 1.376(3) .
N32 C3A3 1.377(3) .
N32 C3A4 1.378(3) .
N33 C3A6 1.365(3) .
N33 C3A5 1.366(3) .
N34 C3A7 1.372(3) .
N34 C3A8 1.376(3) .
C3A1 C3M4 1.389(3) .
C3A1 C3B1 1.436(3) .
C3A2 C3M1 1.393(3) .
C3A2 C3B2 1.440(3) .
C3A3 C3M1 1.386(3) .
C3A3 C3B3 1.440(3) .
C3A4 C3M2 1.384(3) .
C3A4 C3B4 1.441(3) .
C3A5 C3M2 1.395(3) .
C3A5 C3B5 1.441(3) .
C3A6 C3M3 1.395(3) .
C3A6 C3B6 1.441(3) .
C3A7 C3M3 1.388(3) .
C3A7 C3B7 1.445(3) .
C3A8 C3M4 1.385(3) .
C3A8 C3B8 1.443(3) .
C3B1 C3B2 1.358(3) .
C3B1 H3B1 0.9500 .
C3B2 H3B2 0.9500 .
C3B3 C3B4 1.352(3) .
C3B3 H3B3 0.9500 .
C3B4 H3B4 0.9500 .
C3B5 C3B6 1.354(4) .
C3B5 H3B5 0.9500 .
C3B6 H3B6 0.9500 .
C3B7 C3B8 1.351(4) .
C3B7 H3B7 0.9500 .
C3B8 H3B8 0.9500 .
C3M1 H3M1 0.9500 .
C3M2 H3M2 0.9500 .
C3M3 H3M3 0.9500 .
C3M4 H3M4 0.9500 .
